data_7222595
loop_
_publ_author_name
'Hoch, C.'
'Roehr, C.'

_publ_section_title
;
 Neue Oxogermanate(IV) der schweren Alkalimetalle. Synthese und
 Kristallstrukturen
;
_journal_name_full
;
Zeitschrift fuer Naturforschung, Teil B. Anorganische Chemie, Organische 
Chemie (42,1987-)
;
_journal_page_first 1245
_journal_page_last 1256
_journal_volume 56
_journal_year 2001
_chemical_formula_sum 'Ge3 O9 Rb6'
_chemical_name_systematic 'Rb6 (Ge3 O9)'
_space_group_IT_number 14
_symmetry_space_group_name_Hall '-P 2ybc'
_symmetry_space_group_name_H-M 'P 1 21/c 1'
_cell_angle_alpha 90
_cell_angle_beta 107.47
_cell_angle_gamma 90
_cell_formula_units_Z 4
_cell_length_a 6.63
_cell_length_b 13.468
_cell_length_c 16.666
_cell_volume 1419.512
_citation_journal_id_ASTM ZNBSEN
_cod_data_source_file Hoch_ZNBSEN_2001_406.cif
_cod_data_source_block Ge3O9Rb6
_cod_database_code 7222595

loop_
_symmetry_equiv_pos_as_xyz
x,y,z
-x,y+1/2,-z+1/2
-x,-y,-z
x,-y-1/2,z-1/2

loop_
_atom_site_label
_atom_site_type_symbol
_atom_site_fract_x
_atom_site_fract_y
_atom_site_fract_z
_atom_site_occupancy
_atom_site_U_iso_or_equiv
O1 O-2 0.3484 0.1396 0.2379 1 0.0
O8 O-2 0.3953 0.3655 0.0258 1 0.0
O4 O-2 0.7248 0.2299 0.3429 1 0.0
Rb1 Rb+1 -0.02185 0.61694 0.58133 1 0.0
Rb4 Rb+1 0.11443 0.80364 0.30102 1 0.0
Rb5 Rb+1 0.11069 0.116 0.35999 1 0.0
Ge2 Ge+4 0.16949 0.11755 0.13528 1 0.0
O6 O-2 0.289 0.0406 0.0814 1 0.0
Rb2 Rb+1 0.27293 0.58734 0.02833 1 0.0
O5 O-2 0.3036 0.3046 0.3363 1 0.0
Ge1 Ge+4 0.46786 0.2534 0.28619 1 0.0
Ge3 Ge+4 0.27039 0.34774 0.10064 1 0.0
O9 O-2 0.0995 0.4389 0.1126 1 0.0
Rb6 Rb+1 0.57732 0.1441 0.00396 1 0.0
O7 O-2 0.0664 0.5824 0.3521 1 0.0
O2 O-2 0.118 0.2358 0.0827 1 0.0
Rb3 Rb+1 0.34432 0.50561 0.27911 1 0.0
O3 O-2 0.4735 0.329 0.1986 1 0.0
